data_7217904
loop_
_publ_author_name
'Huang, Fu-Ping'
'Yao, Peng-Fei'
'Luo, Wei'
'Li, Hai-Ye'
'Yu, Qing'
'Bian, Hedong'
'Yan, Shi-Ping'

_publ_section_title
;
 Coordination assemblies of the MII-tm/bpt (M = Zn/Cd/Co/Ni) mixed-ligand
 system: positional isomeric effect, structural diversification and
 properties
;
_journal_name_full 'RSC Adv.'
_journal_paper_doi 10.1039/C4RA03545C
_journal_year 2014
_chemical_formula_moiety 'C42 H48 N10 O24 Zn3'
_chemical_formula_sum 'C42 H48 N10 O24 Zn3'
_chemical_formula_weight 1273.09
_space_group_crystal_system monoclinic
_space_group_IT_number 15
_space_group_name_Hall '-C 2yc'
_space_group_name_H-M_alt 'C 1 2/c 1'
_symmetry_space_group_name_Hall '-C 2yc'
_symmetry_space_group_name_H-M 'C 1 2/c 1'
_atom_sites_solution_hydrogens geom
_atom_sites_solution_primary direct
_atom_sites_solution_secondary difmap
_audit_creation_date 2014-07-19
_audit_creation_method
;
  Olex2 1.2-ac2
  (compiled 2012.03.06 svn.r2239, GUI svn.r4109)
;
_audit_update_record
;
2014-08-22 # Formatted by publCIF
;
_cell_angle_alpha 90.00
_cell_angle_beta 92.08(3)
_cell_angle_gamma 90.00
_cell_formula_units_Z 4
_cell_length_a 10.586(2)
_cell_length_b 28.043(8)
_cell_length_c 17.448(3)
_cell_measurement_temperature 293(2)
_cell_volume 5176(2)
_computing_molecular_graphics
;
O. V. Dolomanov, L. J. Bourhis, R. J. Gildea, J. A. K. Howard and H. Puschmann,
OLEX2: a complete structure solution, refinement and analysis program.
J. Appl. Cryst. (2009). 42, 339-341.
;
_computing_publication_material
;
O. V. Dolomanov, L. J. Bourhis, R. J. Gildea, J. A. K. Howard and H. Puschmann,
OLEX2: a complete structure solution, refinement and analysis program.
J. Appl. Cryst. (2009). 42, 339-341.
;
_computing_structure_refinement
;
XL, G.M. Sheldrick, Acta Cryst.
(2008). A64, 112-122
;
_computing_structure_solution 'SHELXS-97 (Sheldrick, 1990)'
_diffrn_ambient_temperature 293(2)
_diffrn_measured_fraction_theta_full 0.997
_diffrn_measured_fraction_theta_max 0.997
_diffrn_measurement_device_type 'Bruker P4'
_diffrn_measurement_method '\w scans'
_diffrn_radiation_monochromator graphite
_diffrn_radiation_type MoK\a
_diffrn_radiation_wavelength 0.71073
_diffrn_reflns_av_R_equivalents 0.0619
_diffrn_reflns_av_unetI/netI 0.0517
_diffrn_reflns_limit_h_max 12
_diffrn_reflns_limit_h_min -12
_diffrn_reflns_limit_k_max 33
_diffrn_reflns_limit_k_min -29
_diffrn_reflns_limit_l_max 20
_diffrn_reflns_limit_l_min -20
_diffrn_reflns_number 16533
_diffrn_reflns_theta_full 25.25
_diffrn_reflns_theta_max 25.25
_diffrn_reflns_theta_min 3.06
_diffrn_source 'fine-focus sealed tube'
_exptl_absorpt_coefficient_mu 1.473
_exptl_absorpt_correction_T_max 0.889
_exptl_absorpt_correction_T_min 0.673
_exptl_absorpt_correction_type psi-scan
_exptl_crystal_colour colorless
_exptl_crystal_density_diffrn 1.623
_exptl_crystal_density_method 'not measured'
_exptl_crystal_description block
_exptl_crystal_F_000 2576
_exptl_crystal_size_max 0.41
_exptl_crystal_size_mid 0.23
_exptl_crystal_size_min 0.08
_refine_diff_density_max 1.907
_refine_diff_density_min -1.554
_refine_diff_density_rms 0.116
_refine_ls_extinction_method none
_refine_ls_goodness_of_fit_ref 1.002
_refine_ls_hydrogen_treatment mixed
_refine_ls_matrix_type full
_refine_ls_number_parameters 369
_refine_ls_number_reflns 4693
_refine_ls_number_restraints 0
_refine_ls_restrained_S_all 1.002
_refine_ls_R_factor_all 0.0815
_refine_ls_R_factor_gt 0.0661
_refine_ls_shift/su_max 0.001
_refine_ls_shift/su_mean 0.000
_refine_ls_structure_factor_coef Fsqd
_refine_ls_weighting_details 'calc w=1/[\s^2^(Fo^2^)+(0.0950P)^2^+48.0970P] where P=(Fo^2^+2Fc^2^)/3'
_refine_ls_weighting_scheme calc
_refine_ls_wR_factor_gt 0.1715
_refine_ls_wR_factor_ref 0.1815
_reflns_number_gt 3870
_reflns_number_total 4693
_reflns_threshold_expression >2sigma(I)
_cod_data_source_file c4ra03545c2.cif
_cod_data_source_block aa
_cod_database_code 7217904

loop_
_space_group_symop_id
_space_group_symop_operation_xyz
1 'x, y, z'
2 '-x, y, -z+1/2'
3 'x+1/2, y+1/2, z'
4 '-x+1/2, y+1/2, -z+1/2'
5 '-x, -y, -z'
6 'x, -y, z-1/2'
7 '-x+1/2, -y+1/2, -z'
8 'x+1/2, -y+1/2, z-1/2'

loop_
_atom_site_label
_atom_site_type_symbol
_atom_site_fract_x
_atom_site_fract_y
_atom_site_fract_z
_atom_site_U_iso_or_equiv
_atom_site_adp_type
_atom_site_occupancy
_atom_site_symmetry_multiplicity
_atom_site_calc_flag
_atom_site_refinement_flags
_atom_site_disorder_assembly
_atom_site_disorder_group
Zn1 Zn 0.0000 0.41412(3) 0.2500 0.0254(2) Uani 1 2 d S . .
Zn2 Zn -0.13853(6) 0.28710(2) 0.37077(3) 0.0265(2) Uani 1 1 d . . .
O1 O 0.1490(3) 0.38654(14) 0.3056(2) 0.0292(9) Uani 1 1 d . . .
O2 O -0.0030(3) 0.34174(14) 0.3485(2) 0.0293(9) Uani 1 1 d . . .
O3 O 0.1731(4) 0.28707(14) 0.2425(2) 0.0293(9) Uani 1 1 d . . .
O5 O 0.4959(4) 0.26435(16) 0.6071(2) 0.0365(10) Uani 1 1 d . . .
O6 O 0.5618(4) 0.22439(16) 0.5082(2) 0.0367(10) Uani 1 1 d . . .
O7 O -0.2771(4) 0.23181(18) 0.3875(3) 0.0399(10) Uani 1 1 d . . .
H7A H -0.275(8) 0.212(3) 0.351(5) 0.060 Uiso 1 1 d . . .
H7B H -0.350(8) 0.244(3) 0.389(5) 0.060 Uiso 1 1 d . . .
N1 N 0.0789(5) 0.45725(18) 0.1689(3) 0.0335(11) Uani 1 1 d . . .
N2 N 0.3083(6) 0.5037(2) -0.0722(3) 0.0491(15) Uani 1 1 d . . .
H2 H 0.2614 0.4816 -0.0921 0.059 Uiso 1 1 calc R . .
N3 N 0.3993(5) 0.5290(2) -0.1089(3) 0.0472(14) Uani 1 1 d . . .
N4 N 0.3899(5) 0.55427(18) 0.0131(3) 0.0371(12) Uani 1 1 d . . .
N5 N 0.7316(4) 0.66010(18) -0.1001(3) 0.0317(11) Uani 1 1 d . . .
C1 C 0.1112(5) 0.35087(19) 0.3439(3) 0.0236(11) Uani 1 1 d . . .
C2 C 0.2106(5) 0.32429(19) 0.3910(3) 0.0236(11) Uani 1 1 d . . .
C3 C 0.2324(5) 0.3396(2) 0.4657(3) 0.0314(13) Uani 1 1 d . . .
H3 H 0.1859 0.3650 0.4843 0.038 Uiso 1 1 calc R . .
C4 C 0.3231(5) 0.3175(2) 0.5132(3) 0.0320(13) Uani 1 1 d . . .
H4 H 0.3364 0.3279 0.5635 0.038 Uiso 1 1 calc R . .
C5 C 0.3934(5) 0.2803(2) 0.4858(3) 0.0266(12) Uani 1 1 d . . .
C6 C 0.3726(5) 0.2651(2) 0.4107(3) 0.0310(13) Uani 1 1 d . . .
H6 H 0.4211 0.2402 0.3921 0.037 Uiso 1 1 calc R . .
C7 C 0.2810(5) 0.2861(2) 0.3627(3) 0.0267(12) Uani 1 1 d . . .
C8 C 0.2593(6) 0.2670(2) 0.2830(3) 0.0341(13) Uani 1 1 d . . .
C9 C 0.4889(5) 0.2555(2) 0.5372(3) 0.0290(12) Uani 1 1 d . . .
C14 C 0.0625(6) 0.4464(2) 0.0955(4) 0.0433(16) Uani 1 1 d . . .
H14 H 0.0006 0.4241 0.0818 0.052 Uiso 1 1 calc R . .
C13 C 0.1321(6) 0.4662(3) 0.0379(4) 0.0442(16) Uani 1 1 d . . .
H13 H 0.1184 0.4569 -0.0128 0.053 Uiso 1 1 calc R . .
C12 C 0.2223(6) 0.5003(2) 0.0572(4) 0.0370(14) Uani 1 1 d . . .
C11 C 0.2349(8) 0.5137(3) 0.1330(4) 0.056(2) Uani 1 1 d . . .
H11 H 0.2917 0.5375 0.1480 0.067 Uiso 1 1 calc R . .
C10 C 0.1622(7) 0.4914(3) 0.1867(4) 0.0511(18) Uani 1 1 d . . .
H10 H 0.1721 0.5007 0.2377 0.061 Uiso 1 1 calc R . .
C15 C 0.3056(6) 0.5197(2) 0.0001(4) 0.0375(14) Uani 1 1 d . . .
C16 C 0.4447(6) 0.5588(2) -0.0551(4) 0.0376(14) Uani 1 1 d . . .
C17 C 0.5449(5) 0.5933(2) -0.0705(3) 0.0338(13) Uani 1 1 d . . .
C21 C 0.5883(7) 0.6000(3) -0.1434(4) 0.0475(17) Uani 1 1 d . . .
H21 H 0.5548 0.5820 -0.1840 0.057 Uiso 1 1 calc R . .
C20 C 0.6805(6) 0.6329(2) -0.1561(4) 0.0440(16) Uani 1 1 d . . .
H20 H 0.7087 0.6366 -0.2057 0.053 Uiso 1 1 calc R . .
C19 C 0.6904(6) 0.6531(2) -0.0296(3) 0.0367(14) Uani 1 1 d . . .
H19 H 0.7260 0.6712 0.0102 0.044 Uiso 1 1 calc R . .
C18 C 0.5990(6) 0.6209(2) -0.0128(4) 0.0382(14) Uani 1 1 d . . .
H18 H 0.5734 0.6176 0.0373 0.046 Uiso 1 1 calc R . .
O8 O 0.0212(8) 0.3737(3) -0.0691(5) 0.111(3) Uani 1 1 d . . .
O10 O 0.5000 0.5108(5) 0.2500 0.115(4) Uani 1 2 d SG . .
H10A H 0.4802 0.4961 0.2905 0.138 Uiso 0.50 1 d PG . .
H10B H 0.4754 0.4948 0.2109 0.138 Uiso 0.50 1 d PG . .
O9 O 0.1947(10) 0.5714(4) 0.3523(5) 0.127(3) Uani 1 1 d G . .
H9A H 0.1223 0.5768 0.3700 0.152 Uiso 1 1 d G . .
H9B H 0.1868 0.5651 0.3048 0.152 Uiso 1 1 d G . .
O11 O 0.5000 0.6811(4) 0.2500 0.117(4) Uani 1 2 d S . .
O12 O 0.323(5) 0.6101(18) 0.247(3) 0.32(3) Uiso 0.74(6) 1 d P A 1
O13 O 0.128(4) 0.6428(10) 0.1951(15) 0.254(17) Uiso 0.74(6) 1 d P A 1
H8A H 0.0349 0.3477 -0.0500 0.305 Uiso 1 1 d R . .
H8B H -0.0204 0.3688 -0.1094 0.305 Uiso 1 1 d R . .
H11A H 0.4787 0.7028 0.2820 0.305 Uiso 0.50 1 d R . .
H11B H 0.4974 0.6975 0.2107 0.305 Uiso 0.50 1 d R . .
O13' O 0.026(12) 0.662(3) 0.206(4) 0.26(5) Uiso 0.26(6) 1 d P . 2
O12' O 0.374(13) 0.600(5) 0.255(8) 0.31(7) Uiso 0.26(6) 1 d P A 2
O4 O 0.3199(5) 0.23240(18) 0.2629(3) 0.0501(12) Uani 1 1 d . . .

loop_
_atom_site_aniso_label
_atom_site_aniso_U_11
_atom_site_aniso_U_22
_atom_site_aniso_U_33
_atom_site_aniso_U_23
_atom_site_aniso_U_13
_atom_site_aniso_U_12
Zn1 0.0249(5) 0.0286(5) 0.0228(5) 0.000 0.0017(3) 0.000
Zn2 0.0232(3) 0.0332(4) 0.0230(4) 0.0030(3) -0.0012(2) 0.0049(3)
O1 0.0278(19) 0.033(2) 0.027(2) 0.0038(17) -0.0012(15) -0.0009(16)
O2 0.0186(18) 0.038(2) 0.031(2) 0.0009(17) -0.0011(15) 0.0003(16)
O3 0.0291(19) 0.038(2) 0.0207(19) -0.0021(16) -0.0030(15) 0.0060(17)
O5 0.032(2) 0.050(3) 0.028(2) 0.0043(18) -0.0079(17) 0.0024(19)
O6 0.029(2) 0.048(3) 0.033(2) 0.0088(19) -0.0012(17) 0.0081(19)
O7 0.035(2) 0.048(3) 0.037(2) 0.011(2) 0.001(2) -0.007(2)
N1 0.037(3) 0.031(3) 0.033(3) 0.003(2) 0.008(2) -0.006(2)
N2 0.056(4) 0.049(4) 0.043(3) 0.007(3) 0.006(3) -0.024(3)
N3 0.051(3) 0.052(4) 0.039(3) 0.004(3) 0.007(3) -0.023(3)
N4 0.040(3) 0.036(3) 0.036(3) 0.003(2) 0.009(2) -0.006(2)
N5 0.029(2) 0.036(3) 0.031(3) -0.002(2) 0.005(2) -0.006(2)
C1 0.026(3) 0.025(3) 0.019(3) -0.006(2) 0.000(2) 0.000(2)
C2 0.018(2) 0.031(3) 0.022(3) 0.004(2) 0.001(2) -0.001(2)
C3 0.030(3) 0.038(3) 0.026(3) -0.003(2) -0.003(2) 0.006(2)
C4 0.030(3) 0.045(4) 0.022(3) 0.002(2) -0.002(2) 0.000(3)
C5 0.020(2) 0.032(3) 0.028(3) 0.005(2) -0.001(2) 0.001(2)
C6 0.028(3) 0.035(3) 0.030(3) 0.003(2) 0.001(2) 0.008(2)
C7 0.022(3) 0.034(3) 0.024(3) 0.002(2) -0.002(2) -0.001(2)
C8 0.037(3) 0.040(4) 0.024(3) -0.004(3) -0.001(2) 0.010(3)
C9 0.024(3) 0.032(3) 0.030(3) 0.010(2) -0.003(2) -0.005(2)
C14 0.045(4) 0.047(4) 0.037(4) 0.008(3) -0.001(3) -0.020(3)
C13 0.048(4) 0.055(4) 0.030(3) 0.008(3) 0.001(3) -0.018(3)
C12 0.038(3) 0.034(3) 0.039(3) 0.009(3) 0.006(3) -0.004(3)
C11 0.070(5) 0.052(4) 0.047(4) -0.005(3) 0.013(4) -0.036(4)
C10 0.063(5) 0.055(5) 0.036(4) -0.007(3) 0.009(3) -0.025(4)
C15 0.038(3) 0.037(4) 0.038(3) 0.006(3) 0.007(3) -0.008(3)
C16 0.039(3) 0.033(3) 0.042(4) 0.007(3) 0.006(3) -0.006(3)
C17 0.031(3) 0.035(3) 0.035(3) 0.003(3) 0.005(2) -0.007(2)
C21 0.053(4) 0.054(4) 0.036(4) -0.006(3) 0.007(3) -0.026(3)
C20 0.050(4) 0.053(4) 0.030(3) -0.006(3) 0.010(3) -0.021(3)
C19 0.037(3) 0.044(4) 0.029(3) -0.007(3) 0.002(3) -0.007(3)
C18 0.039(3) 0.045(4) 0.031(3) 0.001(3) 0.012(3) -0.006(3)
O8 0.109(6) 0.101(6) 0.125(7) -0.005(5) 0.023(5) -0.020(5)
O10 0.130(11) 0.147(12) 0.068(6) 0.000 -0.002(8) 0.000
O9 0.160(9) 0.123(7) 0.099(6) 0.005(6) 0.018(6) 0.065(7)
O11 0.172(12) 0.075(7) 0.103(8) 0.000 0.013(8) 0.000
O4 0.050(3) 0.050(3) 0.050(3) 0.000(2) 0.002(2) 0.000(2)

loop_
_atom_type_symbol
_atom_type_description
_atom_type_scat_dispersion_real
_atom_type_scat_dispersion_imag
_atom_type_scat_source
C C 0.0033 0.0016 'International Tables Vol C Tables 4.2.6.8 and 6.1.1.4'
H H 0.0000 0.0000 'International Tables Vol C Tables 4.2.6.8 and 6.1.1.4'
N N 0.0061 0.0033 'International Tables Vol C Tables 4.2.6.8 and 6.1.1.4'
O O 0.0106 0.0060 'International Tables Vol C Tables 4.2.6.8 and 6.1.1.4'
Zn Zn 0.2839 1.4301 'International Tables Vol C Tables 4.2.6.8 and 6.1.1.4'

loop_
_geom_angle_atom_site_label_1
_geom_angle_atom_site_label_2
_geom_angle_atom_site_label_3
_geom_angle
_geom_angle_site_symmetry_1
_geom_angle_site_symmetry_3
O1 Zn1 O1 134.0(2) . 2
O1 Zn1 N1 103.33(18) 2 2
O1 Zn1 N1 103.18(18) . 2
O1 Zn1 N1 103.33(18) . .
O1 Zn1 N1 103.18(18) 2 .
N1 Zn1 N1 108.1(3) 2 .
O2 Zn2 O6 92.93(15) . 7_556
O2 Zn2 O7 177.34(16) . .
O2 Zn2 C9 92.58(16) . 7_556
O3 Zn2 O2 85.47(15) 2 .
O3 Zn2 O5 106.52(16) 2 7_556
O3 Zn2 O6 166.51(16) 2 7_556
O3 Zn2 O7 91.87(17) 2 .
O3 Zn2 N5 98.17(17) 2 6_466
O3 Zn2 C9 136.07(18) 2 7_556
O5 Zn2 O2 92.45(15) 7_556 .
O5 Zn2 O6 60.12(15) 7_556 7_556
O5 Zn2 O7 88.25(18) 7_556 .
O5 Zn2 C9 29.61(17) 7_556 7_556
O6 Zn2 C9 30.52(17) 7_556 7_556
O7 Zn2 O6 89.65(17) . 7_556
O7 Zn2 C9 89.30(17) . 7_556
N5 Zn2 O2 89.33(17) 6_466 .
N5 Zn2 O5 155.31(17) 6_466 7_556
N5 Zn2 O6 95.20(17) 6_466 7_556
N5 Zn2 O7 91.1(2) 6_466 .
N5 Zn2 C9 125.72(19) 6_466 7_556
C1 O1 Zn1 107.7(3) . .
C1 O2 Zn2 145.0(4) . .
C8 O3 Zn2 130.9(4) . 2
C9 O5 Zn2 93.4(4) . 7_556
C9 O6 Zn2 86.0(3) . 7_556
Zn2 O7 H7A 109(6) . .
Zn2 O7 H7B 110(6) . .
H7A O7 H7B 109(8) . .
C14 N1 Zn1 119.2(4) . .
C14 N1 C10 117.0(5) . .
C10 N1 Zn1 122.9(4) . .
N3 N2 H2 126.1 . .
C15 N2 H2 126.1 . .
C15 N2 N3 107.8(5) . .
C16 N3 N2 103.7(5) . .
C15 N4 C16 103.0(5) . .
C20 N5 Zn2 118.4(4) . 6_665
C19 N5 Zn2 124.5(4) . 6_665
C19 N5 C20 117.0(5) . .
O1 C1 C2 116.6(4) . .
O2 C1 O1 121.4(5) . .
O2 C1 C2 121.6(5) . .
C3 C2 C1 116.6(5) . .
C3 C2 C7 119.7(5) . .
C7 C2 C1 123.6(5) . .
C2 C3 H3 119.6 . .
C2 C3 C4 120.7(5) . .
C4 C3 H3 119.6 . .
C3 C4 H4 120.0 . .
C5 C4 C3 120.0(5) . .
C5 C4 H4 120.0 . .
C4 C5 C6 119.5(5) . .
C4 C5 C9 120.4(5) . .
C6 C5 C9 120.1(5) . .
C5 C6 H6 119.3 . .
C5 C6 C7 121.5(5) . .
C7 C6 H6 119.3 . .
C2 C7 C8 122.2(5) . .
C6 C7 C2 118.6(5) . .
C6 C7 C8 119.2(5) . .
O3 C8 C7 116.2(5) . .
O4 C8 O3 124.7(5) . .
O4 C8 C7 119.0(5) . .
O5 C9 Zn2 57.0(3) . 7_556
O5 C9 O6 120.5(5) . .
O5 C9 C5 120.6(5) . .
O6 C9 Zn2 63.5(3) . 7_556
O6 C9 C5 118.9(5) . .
C5 C9 Zn2 176.4(4) . 7_556
N1 C14 H14 118.1 . .
N1 C14 C13 123.8(6) . .
C13 C14 H14 118.1 . .
C14 C13 H13 120.6 . .
C12 C13 C14 118.8(6) . .
C12 C13 H13 120.6 . .
C13 C12 C15 121.3(6) . .
C11 C12 C13 117.6(6) . .
C11 C12 C15 121.0(6) . .
C12 C11 H11 120.3 . .
C12 C11 C10 119.4(6) . .
C10 C11 H11 120.3 . .
N1 C10 C11 123.2(6) . .
N1 C10 H10 118.4 . .
C11 C10 H10 118.4 . .
N2 C15 C12 123.6(6) . .
N4 C15 N2 111.5(5) . .
N4 C15 C12 124.9(6) . .
N3 C16 N4 114.0(5) . .
N3 C16 C17 121.9(6) . .
N4 C16 C17 124.1(6) . .
C21 C17 C16 121.7(6) . .
C18 C17 C16 121.4(5) . .
C18 C17 C21 116.9(5) . .
C17 C21 H21 119.8 . .
C20 C21 C17 120.4(6) . .
C20 C21 H21 119.8 . .
N5 C20 C21 122.5(6) . .
N5 C20 H20 118.8 . .
C21 C20 H20 118.8 . .
N5 C19 H19 118.2 . .
N5 C19 C18 123.7(6) . .
C18 C19 H19 118.2 . .
C17 C18 H18 120.2 . .
C19 C18 C17 119.6(6) . .
C19 C18 H18 120.2 . .
H8A O8 H8B 106.3 . .
H10A O10 H10B 109.4 . .
H9A O9 H9B 109.5 . .
H11A O11 H11B 98.3 . .

loop_
_geom_bond_atom_site_label_1
_geom_bond_atom_site_label_2
_geom_bond_distance
_geom_bond_site_symmetry_2
Zn1 O1 1.979(4) .
Zn1 O1 1.979(4) 2
Zn1 N1 2.061(5) 2
Zn1 N1 2.061(5) .
Zn2 O2 2.144(4) .
Zn2 O3 1.997(4) 2
Zn2 O5 2.113(4) 7_556
Zn2 O6 2.258(4) 7_556
Zn2 O7 2.162(4) .
Zn2 N5 2.096(5) 6_466
Zn2 C9 2.516(5) 7_556
O1 C1 1.275(6) .
O2 C1 1.241(6) .
O3 Zn2 1.997(4) 2
O3 C8 1.266(7) .
O5 Zn2 2.113(4) 7_556
O5 C9 1.246(7) .
O6 Zn2 2.258(4) 7_556
O6 C9 1.281(7) .
O7 H7A 0.85(9) .
O7 H7B 0.85(8) .
N1 C14 1.321(8) .
N1 C10 1.331(8) .
N2 H2 0.8600 .
N2 N3 1.372(7) .
N2 C15 1.339(8) .
N3 C16 1.333(8) .
N4 C15 1.333(8) .
N4 C16 1.349(8) .
N5 Zn2 2.096(5) 6_665
N5 C20 1.339(8) .
N5 C19 1.333(7) .
C1 C2 1.508(7) .
C2 C3 1.384(8) .
C2 C7 1.406(8) .
C3 H3 0.9300 .
C3 C4 1.392(8) .
C4 H4 0.9300 .
C4 C5 1.377(8) .
C5 C6 1.388(8) .
C5 C9 1.498(7) .
C6 H6 0.9300 .
C6 C7 1.390(8) .
C7 C8 1.500(8) .
C8 O4 1.221(7) .
C9 Zn2 2.516(5) 7_556
C14 H14 0.9300 .
C14 C13 1.385(9) .
C13 H13 0.9300 .
C13 C12 1.384(9) .
C12 C11 1.377(9) .
C12 C15 1.459(8) .
C11 H11 0.9300 .
C11 C10 1.382(9) .
C10 H10 0.9300 .
C16 C17 1.467(8) .
C17 C21 1.380(9) .
C17 C18 1.379(9) .
C21 H21 0.9300 .
C21 C20 1.368(9) .
C20 H20 0.9300 .
C19 H19 0.9300 .
C19 C18 1.363(8) .
C18 H18 0.9300 .
O8 H8A 0.8132 .
O8 H8B 0.8278 .
O10 H10A 0.8505 .
O10 H10B 0.8497 .
O9 H9A 0.8502 .
O9 H9B 0.8494 .
O11 H11A 0.8617 .
O11 H11B 0.8250 .
O13' O13' 1.66(17) 2

loop_
_geom_torsion_atom_site_label_1
_geom_torsion_atom_site_label_2
_geom_torsion_atom_site_label_3
_geom_torsion_atom_site_label_4
_geom_torsion
_geom_torsion_site_symmetry_1
_geom_torsion_site_symmetry_4
Zn1 O1 C1 O2 -7.5(6) . .
Zn1 O1 C1 C2 179.9(3) . .
Zn1 N1 C14 C13 -165.6(6) . .
Zn1 N1 C10 C11 166.1(6) . .
Zn2 O2 C1 O1 157.8(4) . .
Zn2 O2 C1 C2 -30.0(9) . .
Zn2 O3 C8 C7 161.9(4) 2 .
Zn2 O3 C8 O4 -21.7(10) 2 .
Zn2 O5 C9 O6 -1.9(5) 7_556 .
Zn2 O5 C9 C5 176.9(4) 7_556 .
Zn2 O6 C9 O5 1.8(5) 7_556 .
Zn2 O6 C9 C5 -177.0(4) 7_556 .
Zn2 N5 C20 C21 -175.2(6) 6_665 .
Zn2 N5 C19 C18 175.0(5) 6_665 .
O1 Zn1 O1 C1 -40.6(3) 2 .
O1 Zn1 N1 C14 -28.0(5) 2 .
O1 Zn1 N1 C14 114.1(5) . .
O1 Zn1 N1 C10 163.0(5) 2 .
O1 Zn1 N1 C10 -55.0(6) . .
O1 C1 C2 C3 90.3(6) . .
O1 C1 C2 C7 -88.9(6) . .
O2 C1 C2 C3 -82.2(7) . .
O2 C1 C2 C7 98.5(6) . .
O3 Zn2 O2 C1 -104.6(6) 2 .
O5 Zn2 O2 C1 1.7(6) 7_556 .
O6 Zn2 O2 C1 61.9(6) 7_556 .
O7 Zn2 O2 C1 -103(4) . .
N1 Zn1 O1 C1 -164.3(3) . .
N1 Zn1 O1 C1 83.1(4) 2 .
N1 Zn1 N1 C14 -137.0(5) 2 .
N1 Zn1 N1 C10 53.9(5) 2 .
N1 C14 C13 C12 -1.5(11) . .
N2 N3 C16 N4 0.3(8) . .
N2 N3 C16 C17 -179.4(6) . .
N3 N2 C15 N4 0.1(8) . .
N3 N2 C15 C12 -178.4(6) . .
N3 C16 C17 C21 6.6(10) . .
N3 C16 C17 C18 -174.0(6) . .
N4 C16 C17 C21 -173.0(6) . .
N4 C16 C17 C18 6.3(10) . .
N5 Zn2 O2 C1 157.1(6) 6_466 .
N5 C19 C18 C17 0.4(10) . .
C1 C2 C3 C4 -179.4(5) . .
C1 C2 C7 C6 178.3(5) . .
C1 C2 C7 C8 -2.5(8) . .
C2 C3 C4 C5 0.7(9) . .
C2 C7 C8 O3 -0.3(8) . .
C2 C7 C8 O4 -176.9(6) . .
C3 C2 C7 C6 -0.9(8) . .
C3 C2 C7 C8 178.3(5) . .
C3 C4 C5 C6 -0.1(9) . .
C3 C4 C5 C9 -178.4(5) . .
C4 C5 C6 C7 -1.0(9) . .
C4 C5 C9 Zn2 55(7) . 7_556
C4 C5 C9 O5 8.4(8) . .
C4 C5 C9 O6 -172.8(5) . .
C5 C6 C7 C2 1.5(8) . .
C5 C6 C7 C8 -177.7(5) . .
C6 C5 C9 Zn2 -123(7) . 7_556
C6 C5 C9 O5 -169.9(5) . .
C6 C5 C9 O6 8.8(8) . .
C6 C7 C8 O3 178.8(5) . .
C6 C7 C8 O4 2.2(9) . .
C7 C2 C3 C4 -0.2(8) . .
C9 Zn2 O2 C1 31.4(6) 7_556 .
C9 C5 C6 C7 177.3(5) . .
C14 N1 C10 C11 -3.2(11) . .
C14 C13 C12 C11 -2.1(10) . .
C14 C13 C12 C15 174.9(6) . .
C13 C12 C11 C10 2.9(11) . .
C13 C12 C15 N2 -5.5(10) . .
C13 C12 C15 N4 176.2(6) . .
C12 C11 C10 N1 -0.3(13) . .
C11 C12 C15 N2 171.4(7) . .
C11 C12 C15 N4 -6.9(11) . .
C10 N1 C14 C13 4.1(11) . .
C15 N2 N3 C16 -0.2(7) . .
C15 N4 C16 N3 -0.2(7) . .
C15 N4 C16 C17 179.5(6) . .
C15 C12 C11 C10 -174.1(7) . .
C16 N4 C15 N2 0.1(7) . .
C16 N4 C15 C12 178.6(6) . .
C16 C17 C21 C20 178.9(7) . .
C16 C17 C18 C19 -178.9(6) . .
C17 C21 C20 N5 -0.5(12) . .
C21 C17 C18 C19 0.5(10) . .
C20 N5 C19 C18 -1.2(9) . .
C19 N5 C20 C21 1.3(10) . .
C18 C17 C21 C20 -0.4(10) . .
